data_2311822
loop_
_publ_author_name
'Nguyen, Hien'
'Nguyen Bich, Ngan'
'Dang, Tung T.'
'Van Meervelt, Luc'

_publ_section_title
;
 Stacking patterns of thieno[3,2-b]thiophenes functionalized by sequential
 palladium-catalyzed Suzuki and Heck cross-coupling reactions.
;
_journal_coeditor_code LG3143
_journal_issue 'Pt 9'
_journal_name_full 'Acta crystallographica. Section C, Structural chemistry'
_journal_page_first 895
_journal_page_last 899
_journal_paper_doi 10.1107/S2053229614018683
_journal_volume 70
_journal_year 2014
_chemical_formula_iupac 'C25 H16 Br2 S2'
_chemical_formula_moiety 'C25 H16 Br2 S2'
_chemical_formula_sum 'C25 H16 Br2 S2'
_chemical_formula_weight 540.32
_chemical_name_systematic 3,6-Dibromo-5-(4-methylstyryl)-2-(naphthalen-1-yl)thieno[3,2-<i>b</i>]thiophene
_space_group_crystal_system triclinic
_space_group_IT_number 2
_space_group_name_Hall '-P 1'
_space_group_name_H-M_alt 'P -1'
_atom_sites_solution_hydrogens geom
_atom_sites_solution_primary direct
_atom_sites_solution_secondary difmap
_audit_creation_method
;
Olex2 1.2
(compiled 2013.12.10 svn.r2850 for OlexSys, GUI svn.r4736)
;
_cell_angle_alpha 106.464(9)
_cell_angle_beta 94.945(7)
_cell_angle_gamma 93.016(7)
_cell_formula_units_Z 2
_cell_length_a 4.1522(3)
_cell_length_b 13.2861(14)
_cell_length_c 19.6117(18)
_cell_measurement_reflns_used 11208
_cell_measurement_temperature 100.15
_cell_measurement_theta_max 28.9730
_cell_measurement_theta_min 3.1790
_cell_volume 1030.32(17)
_computing_cell_refinement
;
(CrysAlisPro; Agilent, 2012)
;
_computing_data_collection
;
(CrysAlisPro; Agilent, 2012)
;
_computing_data_reduction
;
(CrysAlisPro; Agilent, 2012)
;
_computing_molecular_graphics 'Olex2 (Dolomanov <i>et al.</i>, 2009)'
_computing_publication_material 'Olex2 (Dolomanov <i>et al.</i>, 2009)'
_computing_structure_refinement 'XL (Sheldrick, 2008)'
_computing_structure_solution 'XS (Sheldrick, 2008)'
_diffrn_ambient_temperature 100.15
_diffrn_detector_area_resol_mean 15.9631
_diffrn_measured_fraction_theta_full 0.998
_diffrn_measured_fraction_theta_max 0.999
_diffrn_measurement_device_type
;
Agilent SuperNova diffractometer (Single source at offset, Eos detector)
;
_diffrn_measurement_method '\w scans'
_diffrn_radiation_monochromator mirror
_diffrn_radiation_type MoK\a
_diffrn_radiation_wavelength 0.71073
_diffrn_reflns_av_R_equivalents 0.0434
_diffrn_reflns_limit_h_max 5
_diffrn_reflns_limit_h_min -5
_diffrn_reflns_limit_k_max 16
_diffrn_reflns_limit_k_min -16
_diffrn_reflns_limit_l_max 24
_diffrn_reflns_limit_l_min -24
_diffrn_reflns_number 20862
_diffrn_reflns_theta_full 25.00
_diffrn_reflns_theta_max 26.37
_diffrn_reflns_theta_min 3.06
_exptl_absorpt_coefficient_mu 4.146
_exptl_absorpt_correction_T_max 1.00000
_exptl_absorpt_correction_T_min 0.45513
_exptl_absorpt_correction_type multi-scan
_exptl_absorpt_process_details
;
(CrysAlisPro; Agilent, 2012)
;
_exptl_crystal_colour yellow
_exptl_crystal_density_diffrn 1.742
_exptl_crystal_density_method 'not measured'
_exptl_crystal_description prism
_exptl_crystal_F_000 536
_exptl_crystal_size_max 0.4
_exptl_crystal_size_mid 0.15
_exptl_crystal_size_min 0.05
_refine_diff_density_max 0.654
_refine_diff_density_min -0.486
_refine_ls_extinction_method none
_refine_ls_goodness_of_fit_ref 1.060
_refine_ls_hydrogen_treatment constr
_refine_ls_matrix_type full
_refine_ls_number_parameters 263
_refine_ls_number_reflns 4207
_refine_ls_number_restraints 0
_refine_ls_restrained_S_all 1.060
_refine_ls_R_factor_all 0.0340
_refine_ls_R_factor_gt 0.0279
_refine_ls_shift/su_max 0.001
_refine_ls_shift/su_mean 0.000
_refine_ls_structure_factor_coef Fsqd
_refine_ls_weighting_details 'calc w=1/[\s^2^(Fo^2^)+(0.0365P)^2^+0.8570P] where P=(Fo^2^+2Fc^2^)/3'
_refine_ls_weighting_scheme calc
_refine_ls_wR_factor_gt 0.0707
_refine_ls_wR_factor_ref 0.0742
_reflns_number_gt 3705
_reflns_number_total 4207
_reflns_threshold_expression >2sigma(I)
_cod_data_source_file lg3143sup1.cif
_cod_data_source_block II
_cod_original_cell_volume 1030.32(16)
_cod_database_code 2311822

loop_
_space_group_symop_id
_space_group_symop_operation_xyz
1 'x, y, z'
2 '-x, -y, -z'

loop_
_atom_site_type_symbol
_atom_site_label
_atom_site_fract_x
_atom_site_fract_y
_atom_site_fract_z
_atom_site_U_iso_or_equiv
_atom_site_adp_type
_atom_site_calc_flag
_atom_site_occupancy
_atom_site_symmetry_multiplicity
Br Br9 -0.35388(6) 0.232660(19) 0.371943(13) 0.01906(9) Uani d 1 1
Br Br10 0.39181(6) 0.545455(19) 0.192448(12) 0.01776(8) Uani d 1 1
C C2 -0.1827(6) 0.2195(2) 0.23021(13) 0.0158(5) Uani d 1 1
C C3 -0.1770(6) 0.27901(19) 0.30016(13) 0.0154(5) Uani d 1 1
C C4 -0.0242(6) 0.38101(19) 0.31388(13) 0.0158(5) Uani d 1 1
C C5 0.0795(6) 0.4009(2) 0.25420(13) 0.0156(5) Uani d 1 1
C C7 0.2307(6) 0.56396(19) 0.33719(13) 0.0153(5) Uani d 1 1
C C8 0.2226(6) 0.5042(2) 0.26721(13) 0.0156(5) Uani d 1 1
C C11 -0.3148(6) 0.1121(2) 0.19773(14) 0.0168(5) Uani d 1 1
H H11 -0.4334 0.0798 0.2263 0.020 Uiso calc 1 1
C C12 -0.2850(6) 0.0541(2) 0.13097(14) 0.0186(5) Uani d 1 1
H H12 -0.1671 0.0870 0.1026 0.022 Uiso calc 1 1
C C13 -0.4148(6) -0.05453(19) 0.09730(13) 0.0156(5) Uani d 1 1
C C14 -0.5996(6) -0.1120(2) 0.13151(13) 0.0178(5) Uani d 1 1
H H14 -0.6502 -0.0792 0.1786 0.021 Uiso calc 1 1
C C15 -0.7111(7) -0.2157(2) 0.09825(14) 0.0195(6) Uani d 1 1
H H15 -0.8339 -0.2533 0.1232 0.023 Uiso calc 1 1
C C16 -0.6465(6) -0.26626(19) 0.02888(13) 0.0175(5) Uani d 1 1
C C17 -0.4658(7) -0.2095(2) -0.00600(14) 0.0194(6) Uani d 1 1
H H17 -0.4201 -0.2421 -0.0535 0.023 Uiso calc 1 1
C C18 -0.3510(6) -0.1059(2) 0.02740(13) 0.0184(5) Uani d 1 1
H H18 -0.2264 -0.0688 0.0025 0.022 Uiso calc 1 1
C C19 -0.7751(7) -0.3789(2) -0.00734(15) 0.0244(6) Uani d 1 1
H H19A -0.7312 -0.4216 0.0253 0.037 Uiso calc 1 1
H H19B -0.6680 -0.4065 -0.0507 0.037 Uiso calc 1 1
H H19C -1.0095 -0.3819 -0.0201 0.037 Uiso calc 1 1
C C20 0.3603(6) 0.67262(19) 0.37607(13) 0.0153(5) Uani d 1 1
C C21 0.5603(6) 0.6898(2) 0.43878(13) 0.0166(5) Uani d 1 1
H H21 0.6050 0.6320 0.4566 0.020 Uiso calc 1 1
C C22 0.6998(7) 0.7911(2) 0.47697(13) 0.0197(6) Uani d 1 1
H H22 0.8368 0.8010 0.5201 0.024 Uiso calc 1 1
C C23 0.6391(7) 0.8751(2) 0.45228(13) 0.0191(6) Uani d 1 1
H H23 0.7442 0.9425 0.4768 0.023 Uiso calc 1 1
C C24 0.4210(6) 0.8628(2) 0.39039(13) 0.0167(5) Uani d 1 1
C C25 0.2769(6) 0.76085(19) 0.35194(13) 0.0146(5) Uani d 1 1
C C26 0.3404(7) 0.9507(2) 0.36704(14) 0.0206(6) Uani d 1 1
H H26 0.4426 1.0184 0.3919 0.025 Uiso calc 1 1
C C27 0.1192(7) 0.9397(2) 0.30972(14) 0.0226(6) Uani d 1 1
H H27 0.0665 0.9995 0.2948 0.027 Uiso calc 1 1
C C28 -0.0321(7) 0.8394(2) 0.27242(14) 0.0213(6) Uani d 1 1
H H28 -0.1888 0.8319 0.2327 0.026 Uiso calc 1 1
C C29 0.0448(6) 0.7527(2) 0.29288(13) 0.0168(5) Uani d 1 1
H H29 -0.0594 0.6857 0.2670 0.020 Uiso calc 1 1
S S1 -0.00132(16) 0.29277(5) 0.17990(3) 0.01613(14) Uani d 1 1
S S6 0.05858(16) 0.48915(5) 0.38773(3) 0.01611(14) Uani d 1 1

loop_
_atom_site_aniso_label
_atom_site_aniso_U_11
_atom_site_aniso_U_22
_atom_site_aniso_U_33
_atom_site_aniso_U_12
_atom_site_aniso_U_13
_atom_site_aniso_U_23
Br9 0.02471(17) 0.01620(14) 0.01796(14) 0.00009(11) 0.00276(11) 0.00779(10)
Br10 0.02196(16) 0.01626(14) 0.01408(13) -0.00284(10) 0.00263(10) 0.00339(10)
C2 0.0156(14) 0.0148(12) 0.0180(12) 0.0015(10) 0.0012(10) 0.0063(10)
C3 0.0191(14) 0.0136(12) 0.0153(12) 0.0022(10) 0.0004(10) 0.0072(10)
C4 0.0173(14) 0.0137(12) 0.0160(12) 0.0034(10) 0.0007(10) 0.0036(10)
C5 0.0153(13) 0.0151(12) 0.0149(12) 0.0024(10) -0.0002(10) 0.0024(10)
C7 0.0179(14) 0.0131(12) 0.0157(12) 0.0014(10) 0.0024(10) 0.0055(10)
C8 0.0173(14) 0.0155(12) 0.0145(12) 0.0008(10) 0.0000(10) 0.0057(10)
C11 0.0152(13) 0.0156(13) 0.0207(13) 0.0004(10) -0.0012(10) 0.0080(10)
C12 0.0181(14) 0.0175(13) 0.0207(13) -0.0003(11) 0.0004(11) 0.0074(11)
C13 0.0149(13) 0.0137(12) 0.0172(12) 0.0019(10) -0.0019(10) 0.0038(10)
C14 0.0219(15) 0.0158(13) 0.0151(12) 0.0024(11) 0.0008(10) 0.0035(10)
C15 0.0233(15) 0.0157(13) 0.0207(13) -0.0015(11) 0.0004(11) 0.0085(10)
C16 0.0179(14) 0.0136(12) 0.0188(13) 0.0026(10) -0.0038(10) 0.0026(10)
C17 0.0231(15) 0.0168(13) 0.0169(12) 0.0031(11) 0.0014(11) 0.0027(10)
C18 0.0212(15) 0.0178(13) 0.0167(12) -0.0009(11) 0.0026(10) 0.0060(10)
C19 0.0283(16) 0.0137(13) 0.0272(14) -0.0012(12) -0.0017(12) 0.0016(11)
C20 0.0171(14) 0.0135(12) 0.0138(12) 0.0009(10) 0.0054(10) 0.0006(10)
C21 0.0196(14) 0.0164(13) 0.0146(12) 0.0046(11) 0.0036(10) 0.0049(10)
C22 0.0197(15) 0.0226(14) 0.0133(12) 0.0017(11) 0.0008(10) -0.0001(10)
C23 0.0191(14) 0.0167(13) 0.0174(12) -0.0044(11) 0.0027(10) -0.0007(10)
C24 0.0176(14) 0.0154(13) 0.0165(12) 0.0015(10) 0.0073(10) 0.0018(10)
C25 0.0163(13) 0.0139(12) 0.0137(11) 0.0011(10) 0.0045(10) 0.0032(10)
C26 0.0264(16) 0.0147(13) 0.0200(13) -0.0010(11) 0.0113(11) 0.0017(10)
C27 0.0306(17) 0.0181(14) 0.0247(14) 0.0087(12) 0.0123(12) 0.0114(11)
C28 0.0217(15) 0.0247(14) 0.0199(13) 0.0058(12) 0.0058(11) 0.0087(11)
C29 0.0172(14) 0.0170(13) 0.0152(12) 0.0002(10) 0.0027(10) 0.0032(10)
S1 0.0215(4) 0.0124(3) 0.0129(3) -0.0017(2) 0.0003(2) 0.0019(2)
S6 0.0227(4) 0.0121(3) 0.0129(3) 0.0009(3) 0.0025(2) 0.0026(2)

loop_
_atom_type_symbol
_atom_type_description
_atom_type_scat_dispersion_real
_atom_type_scat_dispersion_imag
_atom_type_scat_source
C C 0.0033 0.0016 'International Tables Vol C Tables 4.2.6.8 and 6.1.1.4'
H H 0.0000 0.0000 'International Tables Vol C Tables 4.2.6.8 and 6.1.1.4'
S S 0.1246 0.1234 'International Tables Vol C Tables 4.2.6.8 and 6.1.1.4'
Br Br -0.2901 2.4595 'International Tables Vol C Tables 4.2.6.8 and 6.1.1.4'

loop_
_geom_angle_atom_site_label_1
_geom_angle_atom_site_label_2
_geom_angle_atom_site_label_3
_geom_angle
C3 C2 C11 128.2(2)
C3 C2 S1 110.50(19)
C11 C2 S1 121.31(19)
C2 C3 Br9 124.7(2)
C2 C3 C4 113.3(2)
C4 C3 Br9 122.04(18)
C3 C4 S6 135.5(2)
C5 C4 C3 113.2(2)
C5 C4 S6 111.3(2)
C4 C5 C8 113.4(2)
C4 C5 S1 111.6(2)
C8 C5 S1 135.0(2)
C8 C7 C20 133.1(2)
C8 C7 S6 109.98(19)
C20 C7 S6 116.85(18)
C5 C8 Br10 119.77(18)
C7 C8 Br10 126.8(2)
C7 C8 C5 113.4(2)
C2 C11 H11 117.1
C12 C11 C2 125.8(2)
C12 C11 H11 117.1
C11 C12 H12 116.7
C11 C12 C13 126.6(2)
C13 C12 H12 116.7
C14 C13 C12 123.2(2)
C14 C13 C18 117.2(2)
C18 C13 C12 119.6(2)
C13 C14 H14 119.4
C15 C14 C13 121.3(2)
C15 C14 H14 119.4
C14 C15 H15 119.4
C14 C15 C16 121.2(2)
C16 C15 H15 119.4
C15 C16 C19 120.7(2)
C17 C16 C15 118.0(2)
C17 C16 C19 121.3(2)
C16 C17 H17 119.5
C18 C17 C16 121.0(2)
C18 C17 H17 119.5
C13 C18 H18 119.3
C17 C18 C13 121.3(2)
C17 C18 H18 119.3
C16 C19 H19A 109.5
C16 C19 H19B 109.5
C16 C19 H19C 109.5
H19A C19 H19B 109.5
H19A C19 H19C 109.5
H19B C19 H19C 109.5
C21 C20 C7 118.8(2)
C21 C20 C25 119.0(2)
C25 C20 C7 122.1(2)
C20 C21 H21 119.3
C20 C21 C22 121.4(2)
C22 C21 H21 119.3
C21 C22 H22 119.9
C23 C22 C21 120.2(2)
C23 C22 H22 119.9
C22 C23 H23 119.7
C22 C23 C24 120.6(2)
C24 C23 H23 119.7
C23 C24 C25 119.4(2)
C23 C24 C26 120.9(2)
C26 C24 C25 119.6(2)
C24 C25 C20 119.1(2)
C29 C25 C20 123.1(2)
C29 C25 C24 117.7(2)
C24 C26 H26 119.5
C27 C26 C24 121.0(3)
C27 C26 H26 119.5
C26 C27 H27 120.1
C26 C27 C28 119.8(3)
C28 C27 H27 120.1
C27 C28 H28 119.7
C29 C28 C27 120.6(3)
C29 C28 H28 119.7
C25 C29 H29 119.4
C28 C29 C25 121.2(2)
C28 C29 H29 119.4
C5 S1 C2 91.37(12)
C4 S6 C7 91.93(12)

loop_
_geom_bond_atom_site_label_1
_geom_bond_atom_site_label_2
_geom_bond_distance
Br9 C3 1.877(2)
Br10 C8 1.880(2)
C2 C3 1.373(3)
C2 C11 1.445(4)
C2 S1 1.756(3)
C3 C4 1.409(4)
C4 C5 1.369(4)
C4 S6 1.721(2)
C5 C8 1.412(4)
C5 S1 1.726(2)
C7 C8 1.373(3)
C7 C20 1.476(3)
C7 S6 1.757(3)
C11 H11 0.9500
C11 C12 1.338(4)
C12 H12 0.9500
C12 C13 1.458(4)
C13 C14 1.393(4)
C13 C18 1.402(3)
C14 H14 0.9500
C14 C15 1.382(4)
C15 H15 0.9500
C15 C16 1.392(4)
C16 C17 1.386(4)
C16 C19 1.510(3)
C17 H17 0.9500
C17 C18 1.385(4)
C18 H18 0.9500
C19 H19A 0.9800
C19 H19B 0.9800
C19 H19C 0.9800
C20 C21 1.378(4)
C20 C25 1.431(3)
C21 H21 0.9500
C21 C22 1.407(4)
C22 H22 0.9500
C22 C23 1.363(4)
C23 H23 0.9500
C23 C24 1.415(4)
C24 C25 1.421(3)
C24 C26 1.415(4)
C25 C29 1.417(4)
C26 H26 0.9500
C26 C27 1.358(4)
C27 H27 0.9500
C27 C28 1.409(4)
C28 H28 0.9500
C28 C29 1.367(4)
C29 H29 0.9500

loop_
_geom_torsion_atom_site_label_1
_geom_torsion_atom_site_label_2
_geom_torsion_atom_site_label_3
_geom_torsion_atom_site_label_4
_geom_torsion
Br9 C3 C4 C5 -178.01(19)
Br9 C3 C4 S6 0.4(4)
C2 C3 C4 C5 1.7(3)
C2 C3 C4 S6 -179.9(2)
C2 C11 C12 C13 179.7(2)
C3 C2 C11 C12 -172.7(3)
C3 C2 S1 C5 0.4(2)
C3 C4 C5 C8 177.9(2)
C3 C4 C5 S1 -1.4(3)
C3 C4 S6 C7 -177.5(3)
C4 C5 C8 Br10 178.14(19)
C4 C5 C8 C7 0.3(3)
C4 C5 S1 C2 0.6(2)
C5 C4 S6 C7 0.9(2)
C7 C20 C21 C22 177.9(2)
C7 C20 C25 C24 -177.4(2)
C7 C20 C25 C29 5.4(4)
C8 C5 S1 C2 -178.5(3)
C8 C7 C20 C21 -129.6(3)
C8 C7 C20 C25 52.4(4)
C8 C7 S6 C4 -0.8(2)
C11 C2 C3 Br9 -1.2(4)
C11 C2 C3 C4 179.2(2)
C11 C2 S1 C5 -180.0(2)
C11 C12 C13 C14 1.7(4)
C11 C12 C13 C18 -177.5(3)
C12 C13 C14 C15 -178.3(3)
C12 C13 C18 C17 179.0(2)
C13 C14 C15 C16 -0.9(4)
C14 C13 C18 C17 -0.3(4)
C14 C15 C16 C17 0.2(4)
C14 C15 C16 C19 -178.8(2)
C15 C16 C17 C18 0.5(4)
C16 C17 C18 C13 -0.4(4)
C18 C13 C14 C15 0.9(4)
C19 C16 C17 C18 179.5(3)
C20 C7 C8 Br10 0.5(5)
C20 C7 C8 C5 178.2(3)
C20 C7 S6 C4 -178.9(2)
C20 C21 C22 C23 -0.1(4)
C20 C25 C29 C28 178.8(2)
C21 C20 C25 C24 4.6(4)
C21 C20 C25 C29 -172.6(2)
C21 C22 C23 C24 3.7(4)
C22 C23 C24 C25 -3.0(4)
C22 C23 C24 C26 175.9(2)
C23 C24 C25 C20 -1.1(4)
C23 C24 C25 C29 176.2(2)
C23 C24 C26 C27 -176.8(2)
C24 C25 C29 C28 1.6(4)
C24 C26 C27 C28 -0.4(4)
C25 C20 C21 C22 -4.1(4)
C25 C24 C26 C27 2.1(4)
C26 C24 C25 C20 180.0(2)
C26 C24 C25 C29 -2.7(4)
C26 C27 C28 C29 -0.8(4)
C27 C28 C29 C25 0.1(4)
S1 C2 C3 Br9 178.49(14)
S1 C2 C3 C4 -1.2(3)
S1 C2 C11 C12 7.7(4)
S1 C5 C8 Br10 -2.8(4)
S1 C5 C8 C7 179.4(2)
S6 C4 C5 C8 -0.9(3)
S6 C4 C5 S1 179.81(13)
S6 C7 C8 Br10 -177.24(15)
S6 C7 C8 C5 0.4(3)
S6 C7 C20 C21 48.1(3)
S6 C7 C20 C25 -129.9(2)
